data_7028007
loop_
_publ_author_name
'McKinney, James D.'
'Chen, Hongli'
'Hamor, Thomas A.'
'Paxton, Keith'
'Jones, Christopher J.'

_publ_section_title
;
 Transition metal complexes containing the
 1,2-dicarba-closo-dodecaborane-1,2-dithiolate ligand: crystal structures
 of [4-MeC5H4NMe]2[Pd(S2C2B10H10)I2],
 [NEt3H][Mo(\h5-C5H5)(NO)(S2C2B10H10)I],
 [NBu4][Re(&#xE006;O)(S2C2B10H10)2] and
 [4-MeC5H4NMe]2[{Mo(&#xE006;O)(\m-O)(S2C2B10H10)}2]
;
_journal_issue 13
_journal_name_full 'Journal of the Chemical Society, Dalton Transactions'
_journal_page_first 2163
_journal_paper_doi 10.1039/a802446d
_journal_year 1998
_chemical_formula_sum 'C20 H56 B20 N O Re S4'
_chemical_formula_weight 857.30
_chemical_name_systematic
; 
 ? 
;
_space_group_IT_number 14
_symmetry_space_group_name_Hall '-P 2yn'
_symmetry_space_group_name_H-M 'P 1 21/n 1'
_atom_sites_solution_hydrogens geom
_atom_sites_solution_primary direct
_atom_sites_solution_secondary difmap
_audit_creation_method SHELXL
_cell_angle_alpha 90.00
_cell_angle_beta 105.99(2)
_cell_angle_gamma 90.00
_cell_formula_units_Z 4
_cell_length_a 10.989(2)
_cell_length_b 24.156(5)
_cell_length_c 16.069(4)
_cell_measurement_reflns_used 15875
_cell_measurement_temperature 293(2)
_cell_measurement_theta_max 25.2
_cell_measurement_theta_min 1.6
_cell_volume 4100.5(16)
_computing_structure_refinement 'SHELXL-93 (Sheldrick, 1993)'
_computing_structure_solution texsan
_diffrn_ambient_temperature 293(2)
_diffrn_measurement_device 'area detector diffractometer'
_diffrn_radiation_monochromator graphite
_diffrn_radiation_source 'rotating anode'
_diffrn_radiation_type MoKa
_diffrn_radiation_wavelength 0.7107
_diffrn_reflns_av_R_equivalents 0.0430
_diffrn_reflns_av_sigmaI/netI 0.0441
_diffrn_reflns_limit_h_max 12
_diffrn_reflns_limit_h_min 0
_diffrn_reflns_limit_k_max 28
_diffrn_reflns_limit_k_min -28
_diffrn_reflns_limit_l_max 18
_diffrn_reflns_limit_l_min -19
_diffrn_reflns_number 15875
_diffrn_reflns_theta_max 25.20
_diffrn_reflns_theta_min 1.56
_exptl_absorpt_coefficient_mu 3.188
_exptl_crystal_density_diffrn 1.389
_exptl_crystal_F_000 1720
_exptl_crystal_size_max 0.2
_exptl_crystal_size_mid 0.2
_exptl_crystal_size_min 0.15
_refine_diff_density_max 0.467
_refine_diff_density_min -0.904
_refine_diff_density_rms 0.116
_refine_ls_extinction_method none
_refine_ls_goodness_of_fit_all 1.257
_refine_ls_goodness_of_fit_obs 1.275
_refine_ls_matrix_type full
_refine_ls_number_parameters 424
_refine_ls_number_reflns 6259
_refine_ls_number_restraints 0
_refine_ls_restrained_S_all 1.257
_refine_ls_restrained_S_obs 1.275
_refine_ls_R_factor_all 0.0623
_refine_ls_R_factor_obs 0.0518
_refine_ls_shift/esd_max 0.001
_refine_ls_shift/esd_mean 0.000
_refine_ls_structure_factor_coef Fsqd
_refine_ls_weighting_scheme
;
calc w=1/[s^2^(Fo^2^)+( 0.0241P)^2^+13.7803P] where 
P=(Fo^2^+2Fc^2^)/3 
;
_refine_ls_wR_factor_all 0.1058
_refine_ls_wR_factor_obs 0.1017
_reflns_number_observed 5649
_reflns_number_total 6259
_reflns_observed_criterion >2sigma(I)
_cod_data_source_file D802446sup1.cif
_cod_data_source_block jamesnn3
_cod_original_cell_volume 4100.5(15)
_cod_original_sg_symbol_H-M P2(1)/n
_cod_database_code 7028007

loop_
_symmetry_equiv_pos_as_xyz
'x, y, z'
'-x+1/2, y+1/2, -z+1/2'
'-x, -y, -z'
'x-1/2, -y-1/2, z-1/2'

loop_
_atom_site_aniso_label
_atom_site_aniso_U_11
_atom_site_aniso_U_22
_atom_site_aniso_U_33
_atom_site_aniso_U_23
_atom_site_aniso_U_13
_atom_site_aniso_U_12
Re1 0.0405(2) 0.0440(2) 0.0382(2) 0.00007(15) 0.01333(12) 0.00010(14)
S1 0.0385(11) 0.0556(13) 0.083(2) 0.0123(11) 0.0199(11) -0.0033(9)
S2 0.0434(10) 0.0392(10) 0.0567(15) -0.0004(9) 0.0204(9) -0.0026(7)
S1' 0.0395(10) 0.0459(11) 0.061(2) 0.0081(9) 0.0202(9) 0.0040(8)
S2' 0.0350(9) 0.0555(12) 0.062(2) 0.0063(10) 0.0187(9) 0.0028(8)
O1 0.069(4) 0.067(4) 0.026(4) -0.006(2) 0.007(3) 0.007(3)
C1 0.047(4) 0.050(5) 0.050(6) 0.008(4) 0.016(4) -0.009(3)
C2 0.038(4) 0.044(4) 0.045(5) -0.005(3) 0.011(3) -0.005(3)
B3 0.072(7) 0.036(5) 0.060(8) 0.008(4) 0.008(5) -0.002(4)
B4 0.098(8) 0.040(5) 0.050(7) 0.010(4) 0.021(6) -0.011(5)
B5 0.050(5) 0.064(6) 0.053(7) 0.000(5) 0.019(5) -0.015(4)
B6 0.056(5) 0.052(5) 0.024(5) 0.003(4) 0.007(4) -0.006(4)
B7 0.064(6) 0.058(6) 0.036(6) -0.004(4) 0.010(5) -0.018(5)
B8 0.066(6) 0.044(5) 0.066(8) -0.015(5) 0.027(6) -0.008(4)
B9 0.059(6) 0.049(6) 0.078(9) -0.004(5) 0.018(6) -0.007(4)
B10 0.083(7) 0.046(6) 0.047(7) -0.001(4) 0.019(6) -0.016(5)
B11 0.058(6) 0.059(6) 0.056(8) 0.003(5) 0.008(5) -0.025(5)
B12 0.070(7) 0.050(6) 0.062(8) -0.011(5) 0.014(6) -0.019(5)
C1' 0.040(4) 0.035(4) 0.048(6) 0.000(3) 0.010(3) -0.003(3)
C2' 0.044(4) 0.039(4) 0.038(5) -0.004(3) 0.011(3) 0.003(3)
B3' 0.046(5) 0.050(5) 0.054(7) -0.001(4) -0.001(4) 0.009(4)
B4' 0.066(6) 0.048(6) 0.066(8) 0.018(5) 0.016(6) 0.003(4)
B5' 0.058(6) 0.046(5) 0.056(7) 0.010(4) 0.024(5) 0.000(4)
B6' 0.049(5) 0.046(5) 0.044(6) 0.000(4) 0.017(4) 0.001(4)
B7' 0.062(6) 0.053(6) 0.054(7) -0.016(5) 0.009(5) 0.001(4)
B8' 0.061(6) 0.060(6) 0.058(8) -0.014(5) 0.018(5) 0.011(5)
B9' 0.080(7) 0.049(6) 0.061(8) -0.001(5) 0.011(6) 0.015(5)
B10' 0.073(7) 0.042(5) 0.061(8) 0.001(5) 0.015(6) 0.000(4)
B11' 0.054(6) 0.038(5) 0.077(8) -0.008(5) 0.018(5) -0.011(4)
B12' 0.066(6) 0.045(6) 0.074(9) -0.019(5) 0.003(6) -0.001(5)
N1 0.040(3) 0.046(3) 0.041(4) 0.003(3) 0.011(3) 0.009(3)
C10 0.046(4) 0.049(4) 0.046(5) 0.013(4) 0.006(4) 0.004(3)
C11 0.050(5) 0.054(5) 0.057(6) 0.007(4) 0.010(4) 0.006(4)
C12 0.044(5) 0.088(7) 0.060(7) -0.001(5) 0.007(4) -0.015(4)
C13 0.062(6) 0.114(9) 0.066(8) 0.000(6) 0.003(5) -0.010(5)
C14 0.042(4) 0.054(5) 0.044(5) -0.005(4) 0.020(4) 0.001(3)
C15 0.042(4) 0.060(5) 0.055(6) 0.000(4) 0.016(4) -0.005(4)
C16 0.054(5) 0.079(6) 0.064(7) -0.002(5) 0.019(5) -0.011(4)
C17 0.069(6) 0.103(8) 0.089(9) 0.000(6) 0.027(6) -0.039(6)
C18 0.050(4) 0.048(5) 0.050(6) 0.014(4) 0.018(4) 0.005(3)
C19 0.048(4) 0.042(5) 0.061(6) 0.002(4) 0.020(4) 0.006(3)
C20 0.057(5) 0.053(5) 0.079(8) 0.007(5) 0.019(5) -0.001(4)
C21 0.106(8) 0.049(6) 0.108(10) 0.008(6) 0.021(7) 0.000(5)
C22 0.044(4) 0.058(5) 0.052(6) -0.001(4) 0.021(4) 0.008(3)
C23 0.048(5) 0.068(6) 0.059(7) -0.010(4) 0.018(4) 0.001(4)
C24 0.090(8) 0.084(7) 0.087(9) -0.035(6) 0.035(7) -0.015(6)
C25 0.088(8) 0.154(12) 0.081(10) -0.068(8) 0.033(7) -0.028(7)

loop_
_atom_site_label
_atom_site_type_symbol
_atom_site_fract_x
_atom_site_fract_y
_atom_site_fract_z
_atom_site_U_iso_or_equiv
_atom_site_thermal_displace_type
_atom_site_occupancy
_atom_site_calc_flag
_atom_site_refinement_flags
Re1 Re 0.92109(3) 0.202790(12) 0.68779(2) 0.04040(11) Uani 1 d .
S1 S 0.7696(2) 0.13395(9) 0.6656(2) 0.0583(6) Uani 1 d .
S2 S 1.0608(2) 0.13700(7) 0.66386(14) 0.0451(5) Uani 1 d .
S1' S 1.0291(2) 0.25705(8) 0.61382(15) 0.0475(5) Uani 1 d .
S2' S 0.7404(2) 0.25427(8) 0.62558(15) 0.0496(5) Uani 1 d .
O1 O 0.9683(5) 0.2196(2) 0.7931(4) 0.0555(15) Uani 1 d .
C1 C 0.8511(7) 0.0690(3) 0.6806(6) 0.049(2) Uani 1 d .
C2 C 1.0005(6) 0.0700(3) 0.6802(5) 0.042(2) Uani 1 d .
B3 B 1.0848(10) 0.0218(4) 0.7493(7) 0.058(3) Uani 1 d .
H3 H 1.1847(10) 0.0267(4) 0.7860(7) 0.070 Uiso 1 calc R
B4 B 0.9720(11) -0.0129(4) 0.7917(7) 0.062(3) Uani 1 d .
H4 H 0.9986(11) -0.0317(4) 0.8565(7) 0.075 Uiso 1 calc R
B5 B 0.8215(9) 0.0193(4) 0.7483(7) 0.054(3) Uani 1 d .
H5 H 0.7495(9) 0.0226(4) 0.7840(7) 0.065 Uiso 1 calc R
B6 B 0.9636(8) 0.0588(4) 0.7774(6) 0.045(2) Uani 1 d .
H6 H 0.9840(8) 0.0877(4) 0.8323(6) 0.054 Uiso 1 calc R
B7 B 0.8911(9) 0.0428(4) 0.5893(7) 0.053(2) Uani 1 d .
H7 H 0.8650(9) 0.0612(4) 0.5243(7) 0.064 Uiso 1 calc R
B8 B 1.0381(10) 0.0121(4) 0.6354(7) 0.057(3) Uani 1 d .
H8 H 1.1088(10) 0.0106(4) 0.5986(7) 0.068 Uiso 1 calc R
B9 B 1.0194(10) -0.0424(4) 0.7049(8) 0.062(3) Uani 1 d .
H9 H 1.0774(10) -0.0802(4) 0.7136(8) 0.074 Uiso 1 calc R
B10 B 0.8569(10) -0.0432(4) 0.7035(7) 0.059(3) Uani 1 d .
H10 H 0.8075(10) -0.0817(4) 0.7114(7) 0.071 Uiso 1 calc R
B11 B 0.7808(10) 0.0091(4) 0.6337(7) 0.059(3) Uani 1 d .
H11 H 0.6813(10) 0.0060(4) 0.5954(7) 0.071 Uiso 1 calc R
B12 B 0.8994(10) -0.0297(4) 0.6077(8) 0.061(3) Uani 1 d .
H12 H 0.8791(10) -0.0595(4) 0.5538(8) 0.074 Uiso 1 calc R
C1' C 0.9341(7) 0.3166(3) 0.5740(5) 0.042(2) Uani 1 d .
C2' C 0.7881(7) 0.3149(3) 0.5793(5) 0.040(2) Uani 1 d .
B3' B 0.6894(9) 0.3471(4) 0.4915(7) 0.053(2) Uani 1 d .
H3' H 0.5907(9) 0.3348(4) 0.4613(7) 0.063 Uiso 1 calc R
B4' B 0.7879(10) 0.3716(4) 0.4286(8) 0.060(3) Uani 1 d .
H4' H 0.7555(10) 0.3760(4) 0.3577(8) 0.073 Uiso 1 calc R
B5' B 0.9451(9) 0.3503(4) 0.4840(7) 0.052(2) Uani 1 d .
H5' H 1.0157(9) 0.3400(4) 0.4494(7) 0.062 Uiso 1 calc R
B6' B 0.8153(8) 0.3063(4) 0.4797(6) 0.046(2) Uani 1 d .
H6' H 0.7995(8) 0.2676(4) 0.4423(6) 0.055 Uiso 1 calc R
B7' B 0.8907(9) 0.3594(4) 0.6473(8) 0.058(3) Uani 1 d .
H7' H 0.9242(9) 0.3550(4) 0.7181(8) 0.069 Uiso 1 calc R
B8' B 0.7341(10) 0.3792(4) 0.5952(7) 0.060(3) Uani 1 d .
H8' H 0.6655(10) 0.3876(4) 0.6322(7) 0.072 Uiso 1 calc R
B9' B 0.7351(11) 0.4167(4) 0.5002(7) 0.065(3) Uani 1 d .
H9' H 0.6670(11) 0.4503(4) 0.4757(7) 0.078 Uiso 1 calc R
B10' B 0.8953(10) 0.4192(4) 0.4943(7) 0.060(3) Uani 1 d .
H10' H 0.9314(10) 0.4547(4) 0.4655(7) 0.071 Uiso 1 calc R
B11' B 0.9913(9) 0.3829(4) 0.5850(7) 0.056(3) Uani 1 d .
H11' H 1.0907(9) 0.3940(4) 0.6153(7) 0.067 Uiso 1 calc R
B12' B 0.8627(10) 0.4240(4) 0.5960(8) 0.065(3) Uani 1 d .
H12' H 0.8783(10) 0.4628(4) 0.6333(8) 0.078 Uiso 1 calc R
N1 N 0.8288(5) 0.3005(2) 0.9668(4) 0.0423(14) Uani 1 d .
C10 C 0.7318(7) 0.3012(3) 0.8784(5) 0.048(2) Uani 1 d .
H10A H 0.7410(7) 0.3358(3) 0.8500(5) 0.058 Uiso 1 calc R
H10B H 0.7522(7) 0.2715(3) 0.8438(5) 0.058 Uiso 1 calc R
C11 C 0.5936(7) 0.2951(3) 0.8777(6) 0.055(2) Uani 1 d .
H11A H 0.5842(7) 0.2636(3) 0.9129(6) 0.066 Uiso 1 calc R
H11B H 0.5662(7) 0.3280(3) 0.9021(6) 0.066 Uiso 1 calc R
C12 C 0.5126(7) 0.2869(4) 0.7852(6) 0.066(3) Uani 1 d .
H12A H 0.5258(7) 0.3178(4) 0.7502(6) 0.079 Uiso 1 calc R
H12B H 0.5401(7) 0.2535(4) 0.7620(6) 0.079 Uiso 1 calc R
C13 C 0.3729(9) 0.2821(4) 0.7780(7) 0.084(3) Uani 1 d .
H13A H 0.3264(9) 0.2782(4) 0.7183(7) 0.125 Uiso 1 calc R
H13B H 0.3451(9) 0.3148(4) 0.8014(7) 0.125 Uiso 1 calc R
H13C H 0.3584(9) 0.2503(4) 0.8098(7) 0.125 Uiso 1 calc R
C14 C 0.9605(7) 0.3051(3) 0.9514(5) 0.045(2) Uani 1 d .
H14A H 1.0237(7) 0.2968(3) 1.0053(5) 0.054 Uiso 1 calc R
H14B H 0.9674(7) 0.2771(3) 0.9097(5) 0.054 Uiso 1 calc R
C15 C 0.9912(7) 0.3605(3) 0.9194(6) 0.052(2) Uani 1 d .
H15A H 0.9949(7) 0.3883(3) 0.9637(6) 0.062 Uiso 1 calc R
H15B H 0.9244(7) 0.3710(3) 0.8684(6) 0.062 Uiso 1 calc R
C16 C 1.1167(8) 0.3591(4) 0.8971(6) 0.065(2) Uani 1 d .
H16A H 1.1834(8) 0.3493(4) 0.9484(6) 0.078 Uiso 1 calc R
H16B H 1.1134(8) 0.3308(4) 0.8538(6) 0.078 Uiso 1 calc R
C17 C 1.1477(9) 0.4140(4) 0.8631(7) 0.086(3) Uani 1 d .
H17A H 1.0997(9) 0.4181(4) 0.8037(7) 0.129 Uiso 1 calc R
H17B H 1.2365(9) 0.4153(4) 0.8671(7) 0.129 Uiso 1 calc R
H17C H 1.1268(9) 0.4434(4) 0.8969(7) 0.129 Uiso 1 calc R
C18 C 0.8215(7) 0.2466(3) 1.0139(5) 0.049(2) Uani 1 d .
H18A H 0.8955(7) 0.2445(3) 1.0634(5) 0.058 Uiso 1 calc R
H18B H 0.7481(7) 0.2485(3) 1.0361(5) 0.058 Uiso 1 calc R
C19 C 0.8135(7) 0.1934(3) 0.9638(6) 0.049(2) Uani 1 d .
H19A H 0.8805(7) 0.1924(3) 0.9351(6) 0.059 Uiso 1 calc R
H19B H 0.7330(7) 0.1916(3) 0.9198(6) 0.059 Uiso 1 calc R
C20 C 0.8263(8) 0.1441(3) 1.0245(6) 0.063(2) Uani 1 d .
H20A H 0.9110(8) 0.1437(3) 1.0638(6) 0.075 Uiso 1 calc R
H20B H 0.7668(8) 0.1482(3) 1.0589(6) 0.075 Uiso 1 calc R
C21 C 0.8020(10) 0.0900(4) 0.9766(8) 0.089(3) Uani 1 d .
H21A H 0.7136(10) 0.0869(4) 0.9471(8) 0.134 Uiso 1 calc R
H21B H 0.8267(10) 0.0600(4) 1.0169(8) 0.134 Uiso 1 calc R
H21C H 0.8504(10) 0.0885(4) 0.9351(8) 0.134 Uiso 1 calc R
C22 C 0.8048(7) 0.3482(3) 1.0212(5) 0.050(2) Uani 1 d .
H22A H 0.8076(7) 0.3823(3) 0.9899(5) 0.060 Uiso 1 calc R
H22B H 0.7197(7) 0.3445(3) 1.0271(5) 0.060 Uiso 1 calc R
C23 C 0.8947(7) 0.3536(4) 1.1103(6) 0.058(2) Uani 1 d .
H23A H 0.9805(7) 0.3475(4) 1.1070(6) 0.069 Uiso 1 calc R
H23B H 0.8753(7) 0.3254(4) 1.1476(6) 0.069 Uiso 1 calc R
C24 C 0.8871(10) 0.4099(4) 1.1497(7) 0.085(3) Uani 1 d .
H24A H 0.9166(10) 0.4376(4) 1.1161(7) 0.102 Uiso 1 calc R
H24B H 0.7992(10) 0.4179(4) 1.1457(7) 0.102 Uiso 1 calc R
C25 C 0.9633(10) 0.4144(5) 1.2427(8) 0.106(5) Uani 1 d .
H25A H 0.9226(10) 0.3937(5) 1.2785(8) 0.159 Uiso 1 calc R
H25B H 0.9695(10) 0.4526(5) 1.2600(8) 0.159 Uiso 1 calc R
H25C H 1.0467(10) 0.3998(5) 1.2491(8) 0.159 Uiso 1 calc R

loop_
_atom_type_symbol
_atom_type_description
_atom_type_scat_dispersion_real
_atom_type_scat_dispersion_imag
_atom_type_scat_source
C C 0.0033 0.0016 'International Tables Vol C Tables 4.2.6.8 and 6.1.1.4'
H H 0.0000 0.0000 'International Tables Vol C Tables 4.2.6.8 and 6.1.1.4'
O O 0.0106 0.0060 'International Tables Vol C Tables 4.2.6.8 and 6.1.1.4'
N N 0.0061 0.0033 'International Tables Vol C Tables 4.2.6.8 and 6.1.1.4'
S S 0.1246 0.1234 'International Tables Vol C Tables 4.2.6.8 and 6.1.1.4'
B B 0.0013 0.0007 'International Tables Vol C Tables 4.2.6.8 and 6.1.1.4'
Re Re -1.0185 7.2310 'International Tables Vol C Tables 4.2.6.8 and 6.1.1.4'

loop_
_geom_angle_atom_site_label_1
_geom_angle_atom_site_label_2
_geom_angle_atom_site_label_3
_geom_angle
O1 Re1 S1' 108.8(2)
O1 Re1 S1 109.8(2)
S1' Re1 S1 141.33(9)
O1 Re1 S2 107.4(2)
S1' Re1 S2 81.11(7)
S1 Re1 S2 87.87(7)
O1 Re1 S2' 107.1(2)
S1' Re1 S2' 88.53(7)
S1 Re1 S2' 79.89(7)
S2 Re1 S2' 145.47(8)
C1 S1 Re1 107.3(2)
C2 S2 Re1 107.8(2)
C1' S1' Re1 108.0(2)
C2' S2' Re1 107.7(2)
C2 C1 B5 112.2(6)
C2 C1 B11 109.8(6)
B5 C1 B11 63.0(6)
C2 C1 B6 62.3(5)
B5 C1 B6 62.5(5)
B11 C1 B6 113.7(6)
C2 C1 B7 61.5(5)
B5 C1 B7 114.3(6)
B11 C1 B7 61.0(5)
B6 C1 B7 114.8(6)
C2 C1 S1 116.8(5)
B5 C1 S1 121.7(6)
B11 C1 S1 122.1(6)
B6 C1 S1 117.2(6)
B7 C1 S1 115.7(6)
C1 C2 B8 110.8(6)
C1 C2 B3 110.7(6)
B8 C2 B3 63.5(6)
C1 C2 B6 60.9(5)
B8 C2 B6 113.7(6)
B3 C2 B6 61.7(5)
C1 C2 B7 62.6(5)
B8 C2 B7 61.4(6)
B3 C2 B7 114.6(6)
B6 C2 B7 114.6(6)
C1 C2 S2 115.0(5)
B8 C2 S2 123.0(6)
B3 C2 S2 123.8(5)
B6 C2 S2 117.2(5)
B7 C2 S2 114.5(5)
C2 B3 B6 60.3(5)
C2 B3 B9 104.4(7)
B6 B3 B9 107.1(7)
C2 B3 B8 57.7(5)
B6 B3 B8 107.9(7)
B9 B3 B8 60.0(6)
C2 B3 B4 105.1(7)
B6 B3 B4 59.1(6)
B9 B3 B4 59.6(6)
B8 B3 B4 107.3(7)
B6 B4 B9 108.2(7)
B6 B4 B10 107.7(7)
B9 B4 B10 60.3(6)
B6 B4 B3 59.9(5)
B9 B4 B3 60.0(6)
B10 B4 B3 107.9(8)
B6 B4 B5 60.4(5)
B9 B4 B5 108.1(8)
B10 B4 B5 59.3(6)
B3 B4 B5 108.2(7)
C1 B5 B10 103.9(7)
C1 B5 B6 58.9(5)
B10 B5 B6 106.9(7)
C1 B5 B4 103.7(6)
B10 B5 B4 60.0(6)
B6 B5 B4 58.7(5)
C1 B5 B11 58.6(5)
B10 B5 B11 58.8(6)
B6 B5 B11 107.2(6)
B4 B5 B11 106.5(7)
C1 B6 C2 56.8(4)
C1 B6 B4 105.1(7)
C2 B6 B4 104.8(7)
C1 B6 B3 104.3(7)
C2 B6 B3 57.9(5)
B4 B6 B3 61.0(6)
C1 B6 B5 58.6(5)
C2 B6 B5 104.6(6)
B4 B6 B5 60.9(6)
B3 B6 B5 109.4(7)
C2 B7 B8 57.4(5)
C2 B7 C1 55.9(5)
B8 B7 C1 102.3(7)
C2 B7 B11 103.2(7)
B8 B7 B11 106.9(7)
C1 B7 B11 58.2(5)
C2 B7 B12 103.9(7)
B8 B7 B12 60.7(6)
C1 B7 B12 103.3(7)
B11 B7 B12 59.2(6)
C2 B8 B7 61.2(5)
C2 B8 B9 105.3(7)
B7 B8 B9 109.1(7)
C2 B8 B3 58.8(5)
B7 B8 B3 110.6(7)
B9 B8 B3 60.0(6)
C2 B8 B12 106.6(7)
B7 B8 B12 60.4(6)
B9 B8 B12 59.8(6)
B3 B8 B12 108.6(7)
B4 B9 B12 108.5(8)
B4 B9 B8 108.0(7)
B12 B9 B8 60.3(6)
B4 B9 B3 60.4(6)
B12 B9 B3 108.9(7)
B8 B9 B3 60.0(6)
B4 B9 B10 60.1(6)
B12 B9 B10 59.4(6)
B8 B9 B10 106.9(7)
B3 B9 B10 108.0(7)
B11 B10 B12 59.8(6)
B11 B10 B5 61.3(6)
B12 B10 B5 109.9(7)
B11 B10 B4 108.9(7)
B12 B10 B4 108.6(7)
B5 B10 B4 60.6(6)
B11 B10 B9 107.5(7)
B12 B10 B9 60.1(6)
B5 B10 B9 108.5(7)
B4 B10 B9 59.6(6)
C1 B11 B10 104.5(7)
C1 B11 B12 106.4(7)
B10 B11 B12 60.5(6)
C1 B11 B7 60.8(5)
B10 B11 B7 109.4(8)
B12 B11 B7 60.7(6)
C1 B11 B5 58.4(5)
B10 B11 B5 59.9(6)
B12 B11 B5 109.2(8)
B7 B11 B5 110.3(7)
B11 B12 B10 59.7(6)
B11 B12 B9 107.7(8)
B10 B12 B9 60.5(6)
B11 B12 B7 60.1(5)
B10 B12 B7 108.4(7)
B9 B12 B7 108.0(7)
B11 B12 B8 106.2(7)
B10 B12 B8 107.6(8)
B9 B12 B8 59.9(6)
B7 B12 B8 58.9(5)
C2' C1' B5' 111.1(6)
C2' C1' B11' 110.9(6)
B5' C1' B11' 61.9(6)
C2' C1' B6' 61.7(5)
B5' C1' B6' 62.2(5)
B11' C1' B6' 113.2(6)
C2' C1' B7' 61.3(5)
B5' C1' B7' 113.2(6)
B11' C1' B7' 62.2(5)
B6' C1' B7' 113.7(6)
C2' C1' S1' 116.5(5)
B5' C1' S1' 121.3(5)
B11' C1' S1' 123.7(5)
B6' C1' S1' 115.1(5)
B7' C1' S1' 118.6(6)
C1' C2' B8' 111.9(6)
C1' C2' B3' 110.8(6)
B8' C2' B3' 62.8(5)
C1' C2' B7' 62.2(5)
B8' C2' B7' 62.0(5)
B3' C2' B7' 113.4(6)
C1' C2' B6' 61.9(5)
B8' C2' B6' 113.9(6)
B3' C2' B6' 61.4(5)
B7' C2' B6' 114.6(6)
C1' C2' S2' 116.7(5)
B8' C2' S2' 122.0(6)
B3' C2' S2' 121.6(5)
B7' C2' S2' 117.8(6)
B6' C2' S2' 115.7(5)
C2' B3' B9' 105.5(7)
C2' B3' B6' 59.6(5)
B9' B3' B6' 109.4(7)
C2' B3' B4' 105.9(6)
B9' B3' B4' 61.2(6)
B6' B3' B4' 60.1(5)
C2' B3' B8' 58.5(5)
B9' B3' B8' 60.5(6)
B6' B3' B8' 108.9(7)
B4' B3' B8' 109.5(7)
B6' B4' B10' 107.6(8)
B6' B4' B3' 59.3(5)
B10' B4' B3' 106.7(8)
B6' B4' B5' 59.5(5)
B10' B4' B5' 59.8(6)
B3' B4' B5' 106.1(7)
B6' B4' B9' 106.7(8)
B10' B4' B9' 60.2(6)
B3' B4' B9' 58.7(6)
B5' B4' B9' 107.1(8)
C1' B5' B11' 59.6(5)
C1' B5' B6' 59.8(5)
B11' B5' B6' 109.4(7)
C1' B5' B10' 105.9(7)
B11' B5' B10' 60.6(6)
B6' B5' B10' 107.5(7)
C1' B5' B4' 106.1(6)
B11' B5' B4' 109.0(7)
B6' B5' B4' 59.6(5)
B10' B5' B4' 59.7(6)
C2' B6' C1' 56.5(5)
C2' B6' B3' 59.1(5)
C1' B6' B3' 104.6(6)
C2' B6' B5' 103.6(6)
C1' B6' B5' 58.0(5)
B3' B6' B5' 108.1(6)
C2' B6' B4' 105.9(7)
C1' B6' B4' 105.7(6)
B3' B6' B4' 60.6(6)
B5' B6' B4' 60.9(5)
C2' B7' C1' 56.5(5)
C2' B7' B12' 105.0(7)
C1' B7' B12' 104.9(8)
C2' B7' B8' 58.8(5)
C1' B7' B8' 104.8(7)
B12' B7' B8' 60.8(6)
C2' B7' B11' 104.1(7)
C1' B7' B11' 58.4(5)
B12' B7' B11' 60.4(6)
B8' B7' B11' 108.8(8)
C2' B8' B7' 59.2(5)
C2' B8' B12' 104.3(7)
B7' B8' B12' 59.4(6)
C2' B8' B9' 104.6(7)
B7' B8' B9' 108.1(8)
B12' B8' B9' 60.2(6)
C2' B8' B3' 58.8(5)
B7' B8' B3' 108.0(7)
B12' B8' B3' 106.6(8)
B9' B8' B3' 58.9(6)
B3' B9' B8' 60.6(6)
B3' B9' B12' 107.7(7)
B8' B9' B12' 59.9(6)
B3' B9' B10' 107.0(7)
B8' B9' B10' 107.5(7)
B12' B9' B10' 59.4(6)
B3' B9' B4' 60.1(6)
B8' B9' B4' 108.7(7)
B12' B9' B4' 107.3(8)
B10' B9' B4' 59.3(6)
B12' B10' B4' 108.8(8)
B12' B10' B5' 107.1(7)
B4' B10' B5' 60.5(5)
B12' B10' B11' 60.1(6)
B4' B10' B11' 108.4(7)
B5' B10' B11' 59.0(5)
B12' B10' B9' 60.1(6)
B4' B10' B9' 60.5(6)
B5' B10' B9' 107.9(7)
B11' B10' B9' 108.1(8)
C1' B11' B5' 58.5(5)
C1' B11' B12' 104.7(6)
B5' B11' B12' 108.0(7)
C1' B11' B7' 59.4(5)
B5' B11' B7' 108.2(6)
B12' B11' B7' 59.2(6)
C1' B11' B10' 105.0(7)
B5' B11' B10' 60.4(6)
B12' B11' B10' 59.8(6)
B7' B11' B10' 107.4(7)
B7' B12' B10' 108.8(7)
B7' B12' B11' 60.5(6)
B10' B12' B11' 60.2(6)
B7' B12' B8' 59.8(6)
B10' B12' B8' 108.4(7)
B11' B12' B8' 108.2(7)
B7' B12' B9' 108.3(7)
B10' B12' B9' 60.5(6)
B11' B12' B9' 108.5(8)
B8' B12' B9' 59.9(6)
C22 N1 C18 108.9(6)
C22 N1 C10 110.0(6)
C18 N1 C10 110.8(6)
C22 N1 C14 111.0(6)
C18 N1 C14 108.8(5)
C10 N1 C14 107.3(6)
C11 C10 N1 116.4(7)
C12 C11 C10 109.5(7)
C13 C12 C11 113.2(8)
C15 C14 N1 115.4(6)
C14 C15 C16 111.4(7)
C17 C16 C15 112.1(8)
C19 C18 N1 117.9(7)
C18 C19 C20 110.1(7)
C21 C20 C19 112.3(8)
C23 C22 N1 116.3(6)
C22 C23 C24 112.3(8)
C25 C24 C23 113.7(10)

loop_
_geom_bond_atom_site_label_1
_geom_bond_atom_site_label_2
_geom_bond_distance
Re1 O1 1.678(5)
Re1 S1' 2.306(2)
Re1 S1 2.310(2)
Re1 S2 2.314(2)
Re1 S2' 2.323(2)
S1 C1 1.789(8)
S2 C2 1.796(7)
S1' C1' 1.789(7)
S2' C2' 1.786(7)
C1 C2 1.643(10)
C1 B5 1.711(12)
C1 B11 1.714(12)
C1 B6 1.717(12)
C1 B7 1.761(13)
C2 B8 1.676(11)
C2 B3 1.697(12)
C2 B6 1.740(12)
C2 B7 1.743(12)
B3 B6 1.763(14)
B3 B9 1.774(13)
B3 B8 1.77(2)
B3 B4 1.781(14)
B4 B6 1.747(12)
B4 B9 1.77(2)
B4 B10 1.777(15)
B4 B5 1.787(15)
B5 B10 1.764(14)
B5 B6 1.779(12)
B5 B11 1.79(2)
B7 B8 1.746(14)
B7 B11 1.764(13)
B7 B12 1.774(14)
B8 B9 1.773(15)
B8 B12 1.779(13)
B9 B12 1.77(2)
B9 B10 1.780(15)
B10 B11 1.744(15)
B10 B12 1.76(2)
B11 B12 1.75(2)
C1' C2' 1.630(10)
C1' B5' 1.692(12)
C1' B11' 1.711(11)
C1' B6' 1.724(12)
C1' B7' 1.729(12)
C2' B8' 1.706(11)
C2' B3' 1.712(12)
C2' B7' 1.714(12)
C2' B6' 1.721(12)
B3' B9' 1.750(14)
B3' B6' 1.752(12)
B3' B4' 1.774(14)
B3' B8' 1.780(14)
B4' B6' 1.765(12)
B4' B10' 1.773(15)
B4' B5' 1.788(14)
B4' B9' 1.79(2)
B5' B11' 1.749(15)
B5' B6' 1.764(12)
B5' B10' 1.775(13)
B7' B12' 1.753(15)
B7' B8' 1.761(14)
B7' B11' 1.776(14)
B8' B12' 1.777(15)
B8' B9' 1.78(2)
B9' B12' 1.782(15)
B9' B10' 1.79(2)
B10' B12' 1.77(2)
B10' B11' 1.777(15)
B11' B12' 1.775(14)
N1 C22 1.514(9)
N1 C18 1.519(9)
N1 C10 1.523(9)
N1 C14 1.537(8)
C10 C11 1.523(10)
C11 C12 1.521(12)
C12 C13 1.513(12)
C14 C15 1.507(10)
C15 C16 1.518(10)
C16 C17 1.507(12)
C18 C19 1.504(11)
C19 C20 1.522(11)
C20 C21 1.504(12)
C22 C23 1.504(11)
C23 C24 1.510(12)
C24 C25 1.503(15)

loop_
_geom_torsion_atom_site_label_1
_geom_torsion_atom_site_label_2
_geom_torsion_atom_site_label_3
_geom_torsion_atom_site_label_4
_geom_torsion
O1 Re1 S1 C1 -88.1(4)
S1' Re1 S1 C1 92.5(3)
S2 Re1 S1 C1 19.6(3)
S2' Re1 S1 C1 167.2(3)
O1 Re1 S2 C2 90.2(3)
S1' Re1 S2 C2 -162.7(3)
S1 Re1 S2 C2 -19.9(3)
S2' Re1 S2 C2 -88.6(3)
O1 Re1 S1' C1' -93.4(3)
S1 Re1 S1' C1' 85.9(3)
S2 Re1 S1' C1' 161.1(3)
S2' Re1 S1' C1' 14.2(3)
O1 Re1 S2' C2' 95.5(3)
S1' Re1 S2' C2' -13.8(3)
S1 Re1 S2' C2' -156.7(3)
S2 Re1 S2' C2' -85.7(3)
Re1 S1 C1 C2 -15.5(7)
Re1 S1 C1 B5 128.5(6)
Re1 S1 C1 B11 -155.5(6)
Re1 S1 C1 B6 55.5(6)
Re1 S1 C1 B7 -85.0(5)
B5 C1 C2 B8 67.3(9)
B11 C1 C2 B8 -0.8(9)
B6 C1 C2 B8 106.3(7)
B7 C1 C2 B8 -39.3(7)
S1 C1 C2 B8 -145.4(6)
B5 C1 C2 B3 -1.2(9)
B11 C1 C2 B3 -69.2(8)
B6 C1 C2 B3 37.8(6)
B7 C1 C2 B3 -107.7(7)
S1 C1 C2 B3 146.1(6)
B5 C1 C2 B6 -39.0(6)
B11 C1 C2 B6 -107.0(7)
B6 C1 C2 B6 0.000(4)
B7 C1 C2 B6 -145.5(6)
S1 C1 C2 B6 108.3(7)
B5 C1 C2 B7 106.5(7)
B11 C1 C2 B7 38.5(7)
B6 C1 C2 B7 145.5(6)
B7 C1 C2 B7 0.000(2)
S1 C1 C2 B7 -106.2(7)
B5 C1 C2 S2 -147.6(6)
B11 C1 C2 S2 144.4(6)
B6 C1 C2 S2 -108.6(6)
B7 C1 C2 S2 105.9(6)
S1 C1 C2 S2 -0.3(8)
Re1 S2 C2 C1 15.9(6)
Re1 S2 C2 B8 156.3(6)
Re1 S2 C2 B3 -125.5(6)
Re1 S2 C2 B6 -52.8(6)
Re1 S2 C2 B7 85.7(5)
C1 C2 B3 B6 -37.5(6)
B8 C2 B3 B6 -141.1(7)
B6 C2 B3 B6 0.000(6)
B7 C2 B3 B6 -105.9(7)
S2 C2 B3 B6 105.4(7)
C1 C2 B3 B9 64.3(8)
B8 C2 B3 B9 -39.3(7)
B6 C2 B3 B9 101.8(7)
B7 C2 B3 B9 -4.1(10)
S2 C2 B3 B9 -152.9(6)
C1 C2 B3 B8 103.6(7)
B8 C2 B3 B8 0.000(4)
B6 C2 B3 B8 141.1(7)
B7 C2 B3 B8 35.2(7)
S2 C2 B3 B8 -113.5(7)
C1 C2 B3 B4 2.5(9)
B8 C2 B3 B4 -101.2(7)
B6 C2 B3 B4 39.9(6)
B7 C2 B3 B4 -65.9(9)
S2 C2 B3 B4 145.3(6)
C2 B3 B4 B6 -40.6(6)
B6 B3 B4 B6 0.000(3)
B9 B3 B4 B6 -138.6(8)
B8 B3 B4 B6 -100.9(7)
C2 B3 B4 B9 98.0(8)
B6 B3 B4 B9 138.6(8)
B9 B3 B4 B9 0.0
B8 B3 B4 B9 37.7(7)
C2 B3 B4 B10 59.9(9)
B6 B3 B4 B10 100.5(8)
B9 B3 B4 B10 -38.1(7)
B8 B3 B4 B10 -0.4(9)
C2 B3 B4 B5 -2.8(9)
B6 B3 B4 B5 37.8(7)
B9 B3 B4 B5 -100.8(8)
B8 B3 B4 B5 -63.1(9)
C2 C1 B5 B10 -62.6(8)
B11 C1 B5 B10 39.1(7)
B6 C1 B5 B10 -101.6(7)
B7 C1 B5 B10 5.0(9)
S1 C1 B5 B10 151.9(6)
C2 C1 B5 B6 38.9(6)
B11 C1 B5 B6 140.7(7)
B6 C1 B5 B6 0.0
B7 C1 B5 B6 106.5(7)
S1 C1 B5 B6 -106.6(7)
C2 C1 B5 B4 -0.6(9)
B11 C1 B5 B4 101.1(8)
B6 C1 B5 B4 -39.5(6)
B7 C1 B5 B4 67.0(8)
S1 C1 B5 B4 -146.1(6)
C2 C1 B5 B11 -101.7(7)
B11 C1 B5 B11 0.000(2)
B6 C1 B5 B11 -140.7(7)
B7 C1 B5 B11 -34.2(7)
S1 C1 B5 B11 112.8(7)
B6 B4 B5 C1 39.7(6)
B9 B4 B5 C1 -61.4(8)
B10 B4 B5 C1 -98.3(7)
B3 B4 B5 C1 2.1(9)
B6 B4 B5 B10 138.0(7)
B9 B4 B5 B10 36.9(6)
B10 B4 B5 B10 0.000(4)
B3 B4 B5 B10 100.4(8)
B6 B4 B5 B6 0.0
B9 B4 B5 B6 -101.1(7)
B10 B4 B5 B6 -138.0(7)
B3 B4 B5 B6 -37.6(7)
B6 B4 B5 B11 100.5(7)
B9 B4 B5 B11 -0.6(8)
B10 B4 B5 B11 -37.5(6)
B3 B4 B5 B11 62.9(8)
C2 C1 B6 C2 0.000(4)
B5 C1 B6 C2 138.9(7)
B11 C1 B6 C2 100.9(7)
B7 C1 B6 C2 33.2(6)
S1 C1 B6 C2 -107.6(6)
C2 C1 B6 B4 -98.0(7)
B5 C1 B6 B4 40.9(7)
B11 C1 B6 B4 2.9(9)
B7 C1 B6 B4 -64.8(8)
S1 C1 B6 B4 154.4(6)
C2 C1 B6 B3 -34.7(5)
B5 C1 B6 B3 104.2(7)
B11 C1 B6 B3 66.1(8)
B7 C1 B6 B3 -1.5(8)
S1 C1 B6 B3 -142.3(5)
C2 C1 B6 B5 -138.9(7)
B5 C1 B6 B5 0.000(1)
B11 C1 B6 B5 -38.1(7)
B7 C1 B6 B5 -105.7(7)
S1 C1 B6 B5 113.5(6)
C1 C2 B6 C1 0.000(4)
B8 C2 B6 C1 -101.5(7)
B3 C2 B6 C1 -139.4(6)
B7 C2 B6 C1 -33.5(6)
S2 C2 B6 C1 104.9(6)
C1 C2 B6 B4 98.6(7)
B8 C2 B6 B4 -2.9(9)
B3 C2 B6 B4 -40.8(6)
B7 C2 B6 B4 65.1(8)
S2 C2 B6 B4 -156.5(6)
C1 C2 B6 B3 139.4(6)
B8 C2 B6 B3 37.8(7)
B3 C2 B6 B3 0.000(5)
B7 C2 B6 B3 105.8(7)
S2 C2 B6 B3 -115.7(6)
C1 C2 B6 B5 35.4(6)
B8 C2 B6 B5 -66.1(8)
B3 C2 B6 B5 -104.0(7)
B7 C2 B6 B5 1.9(8)
S2 C2 B6 B5 140.3(6)
B9 B4 B6 C1 61.1(9)
B10 B4 B6 C1 -2.6(9)
B3 B4 B6 C1 98.2(7)
B5 B4 B6 C1 -39.8(6)
B9 B4 B6 C2 2.2(9)
B10 B4 B6 C2 -61.5(8)
B3 B4 B6 C2 39.3(6)
B5 B4 B6 C2 -98.7(7)
B9 B4 B6 B3 -37.1(7)
B10 B4 B6 B3 -100.8(8)
B3 B4 B6 B3 0.000(3)
B5 B4 B6 B3 -138.0(8)
B9 B4 B6 B5 100.9(8)
B10 B4 B6 B5 37.2(7)
B3 B4 B6 B5 138.0(8)
B5 B4 B6 B5 0.0
C2 B3 B6 C1 34.2(5)
B9 B3 B6 C1 -62.9(8)
B8 B3 B6 C1 0.3(8)
B4 B3 B6 C1 -99.6(7)
C2 B3 B6 C2 0.000(5)
B9 B3 B6 C2 -97.1(7)
B8 B3 B6 C2 -33.9(6)
B4 B3 B6 C2 -133.8(7)
C2 B3 B6 B4 133.8(7)
B9 B3 B6 B4 36.7(7)
B8 B3 B6 B4 99.9(8)
B4 B3 B6 B4 0.000(4)
C2 B3 B6 B5 95.5(7)
B9 B3 B6 B5 -1.6(9)
B8 B3 B6 B5 61.6(8)
B4 B3 B6 B5 -38.3(7)
C1 B5 B6 C1 0.000(1)
B10 B5 B6 C1 96.3(7)
B4 B5 B6 C1 133.6(7)
B11 B5 B6 C1 34.5(6)
C1 B5 B6 C2 -34.6(6)
B10 B5 B6 C2 61.7(8)
B4 B5 B6 C2 99.0(7)
B11 B5 B6 C2 -0.1(8)
C1 B5 B6 B4 -133.6(7)
B10 B5 B6 B4 -37.3(7)
B4 B5 B6 B4 0.0
B11 B5 B6 B4 -99.1(8)
C1 B5 B6 B3 -95.3(7)
B10 B5 B6 B3 1.0(9)
B4 B5 B6 B3 38.3(7)
B11 B5 B6 B3 -60.8(9)
C1 C2 B7 B8 -137.6(7)
B8 C2 B7 B8 0.000(3)
B3 C2 B7 B8 -36.0(7)
B6 C2 B7 B8 -104.7(7)
S2 C2 B7 B8 115.7(6)
C1 C2 B7 C1 0.000(3)
B8 C2 B7 C1 137.6(7)
B3 C2 B7 C1 101.6(7)
B6 C2 B7 C1 32.9(6)
S2 C2 B7 C1 -106.7(6)
C1 C2 B7 B11 -35.8(6)
B8 C2 B7 B11 101.9(7)
B3 C2 B7 B11 65.8(9)
B6 C2 B7 B11 -2.8(9)
S2 C2 B7 B11 -142.4(6)
C1 C2 B7 B12 -96.8(7)
B8 C2 B7 B12 40.8(7)
B3 C2 B7 B12 4.8(9)
B6 C2 B7 B12 -63.9(8)
S2 C2 B7 B12 156.5(6)
C2 C1 B7 C2 0.000(3)
B5 C1 B7 C2 -103.1(7)
B11 C1 B7 C2 -138.0(7)
B6 C1 B7 C2 -33.5(6)
S1 C1 B7 C2 107.9(6)
C2 C1 B7 B8 35.5(5)
B5 C1 B7 B8 -67.5(8)
B11 C1 B7 B8 -102.4(7)
B6 C1 B7 B8 2.0(8)
S1 C1 B7 B8 143.5(5)
C2 C1 B7 B11 138.0(7)
B5 C1 B7 B11 34.9(7)
B11 C1 B7 B11 0.0
B6 C1 B7 B11 104.5(7)
S1 C1 B7 B11 -114.1(7)
C2 C1 B7 B12 98.0(7)
B5 C1 B7 B12 -5.1(9)
B11 C1 B7 B12 -40.0(6)
B6 C1 B7 B12 64.5(8)
S1 C1 B7 B12 -154.1(5)
C1 C2 B8 B7 39.8(6)
B3 C2 B8 B7 143.3(7)
B6 C2 B8 B7 106.1(7)
B7 C2 B8 B7 0.000(3)
S2 C2 B8 B7 -102.1(7)
C1 C2 B8 B9 -63.9(8)
B3 C2 B8 B9 39.5(7)
B6 C2 B8 B9 2.4(9)
B7 C2 B8 B9 -103.7(7)
S2 C2 B8 B9 154.2(6)
C1 C2 B8 B3 -103.5(7)
B3 C2 B8 B3 0.000(6)
B6 C2 B8 B3 -37.1(6)
B7 C2 B8 B3 -143.3(7)
S2 C2 B8 B3 114.7(7)
C1 C2 B8 B12 -1.5(9)
B3 C2 B8 B12 102.0(8)
B6 C2 B8 B12 64.9(9)
B7 C2 B8 B12 -41.3(7)
S2 C2 B8 B12 -143.3(6)
C2 B7 B8 C2 0.000(4)
C1 B7 B8 C2 -34.9(5)
B11 B7 B8 C2 -95.0(7)
B12 B7 B8 C2 -133.4(7)
C2 B7 B8 B9 97.4(7)
C1 B7 B8 B9 62.5(8)
B11 B7 B8 B9 2.3(9)
B12 B7 B8 B9 -36.0(7)
C2 B7 B8 B3 33.1(6)
C1 B7 B8 B3 -1.7(8)
B11 B7 B8 B3 -61.9(8)
B12 B7 B8 B3 -100.2(8)
C2 B7 B8 B12 133.4(7)
C1 B7 B8 B12 98.5(7)
B11 B7 B8 B12 38.3(7)
B12 B7 B8 B12 0.0
C2 B3 B8 C2 0.000(6)
B6 B3 B8 C2 35.0(6)
B9 B3 B8 C2 134.8(7)
B4 B3 B8 C2 97.3(7)
C2 B3 B8 B7 -34.0(6)
B6 B3 B8 B7 1.0(9)
B9 B3 B8 B7 100.8(8)
B4 B3 B8 B7 63.3(8)
C2 B3 B8 B9 -134.8(7)
B6 B3 B8 B9 -99.8(7)
B9 B3 B8 B9 0.000(2)
B4 B3 B8 B9 -37.6(7)
C2 B3 B8 B12 -98.5(7)
B6 B3 B8 B12 -63.5(8)
B9 B3 B8 B12 36.3(7)
B4 B3 B8 B12 -1.3(9)
B6 B4 B9 B12 -64.7(9)
B10 B4 B9 B12 35.8(6)
B3 B4 B9 B12 -101.7(8)
B5 B4 B9 B12 -0.7(9)
B6 B4 B9 B8 -0.9(10)
B10 B4 B9 B8 99.6(8)
B3 B4 B9 B8 -37.9(7)
B5 B4 B9 B8 63.1(8)
B6 B4 B9 B3 37.1(7)
B10 B4 B9 B3 137.5(8)
B3 B4 B9 B3 0.0
B5 B4 B9 B3 101.0(7)
B6 B4 B9 B10 -100.4(8)
B10 B4 B9 B10 0.000(4)
B3 B4 B9 B10 -137.5(8)
B5 B4 B9 B10 -36.5(6)
C2 B8 B9 B4 -0.9(9)
B7 B8 B9 B4 -65.2(9)
B3 B8 B9 B4 38.1(7)
B12 B8 B9 B4 -101.4(8)
C2 B8 B9 B12 100.6(8)
B7 B8 B9 B12 36.2(7)
B3 B8 B9 B12 139.5(8)
B12 B8 B9 B12 0.0
C2 B8 B9 B3 -39.0(6)
B7 B8 B9 B3 -103.3(8)
B3 B8 B9 B3 0.000(3)
B12 B8 B9 B3 -139.5(8)
C2 B8 B9 B10 62.5(9)
B7 B8 B9 B10 -1.8(9)
B3 B8 B9 B10 101.4(8)
B12 B8 B9 B10 -38.1(7)
C2 B3 B9 B4 -99.3(8)
B6 B3 B9 B4 -36.4(7)
B8 B3 B9 B4 -137.6(8)
B4 B3 B9 B4 0.000(1)
C2 B3 B9 B12 1.7(10)
B6 B3 B9 B12 64.6(9)
B8 B3 B9 B12 -36.6(7)
B4 B3 B9 B12 101.0(8)
C2 B3 B9 B8 38.2(6)
B6 B3 B9 B8 101.1(7)
B8 B3 B9 B8 0.000(2)
B4 B3 B9 B8 137.6(8)
C2 B3 B9 B10 -61.3(9)
B6 B3 B9 B10 1.6(10)
B8 B3 B9 B10 -99.5(8)
B4 B3 B9 B10 38.1(7)
C1 B5 B10 B11 -39.0(6)
B6 B5 B10 B11 -100.3(7)
B4 B5 B10 B11 -137.0(7)
B11 B5 B10 B11 0.000(5)
C1 B5 B10 B12 -2.8(9)
B6 B5 B10 B12 -64.0(9)
B4 B5 B10 B12 -100.7(8)
B11 B5 B10 B12 36.3(7)
C1 B5 B10 B4 98.0(7)
B6 B5 B10 B4 36.7(6)
B4 B5 B10 B4 0.000(4)
B11 B5 B10 B4 137.0(7)
C1 B5 B10 B9 61.3(9)
B6 B5 B10 B9 0.0(10)
B4 B5 B10 B9 -36.7(7)
B11 B5 B10 B9 100.3(8)
B6 B4 B10 B11 1.6(10)
B9 B4 B10 B11 -99.7(8)
B3 B4 B10 B11 -61.7(10)
B5 B4 B10 B11 39.2(7)
B6 B4 B10 B12 65.2(9)
B9 B4 B10 B12 -36.1(7)
B3 B4 B10 B12 1.9(10)
B5 B4 B10 B12 102.8(8)
B6 B4 B10 B5 -37.7(7)
B9 B4 B10 B5 -138.9(7)
B3 B4 B10 B5 -101.0(7)
B5 B4 B10 B5 0.000(4)
B6 B4 B10 B9 101.2(8)
B9 B4 B10 B9 0.000(4)
B3 B4 B10 B9 38.0(7)
B5 B4 B10 B9 138.9(7)
B4 B9 B10 B11 102.0(8)
B12 B9 B10 B11 -37.9(7)
B8 B9 B10 B11 0.6(10)
B3 B9 B10 B11 63.9(9)
B4 B9 B10 B12 139.9(7)
B12 B9 B10 B12 0.000(4)
B8 B9 B10 B12 38.5(7)
B3 B9 B10 B12 101.7(8)
B4 B9 B10 B5 37.2(7)
B12 B9 B10 B5 -102.8(8)
B8 B9 B10 B5 -64.3(9)
B3 B9 B10 B5 -1.0(10)
B4 B9 B10 B4 0.000(4)
B12 B9 B10 B4 -139.9(7)
B8 B9 B10 B4 -101.4(7)
B3 B9 B10 B4 -38.2(7)
C2 C1 B11 B10 65.7(8)
B5 C1 B11 B10 -39.8(7)
B6 C1 B11 B10 -1.9(9)
B7 C1 B11 B10 104.4(8)
S1 C1 B11 B10 -151.9(6)
C2 C1 B11 B12 2.7(9)
B5 C1 B11 B12 -102.8(8)
B6 C1 B11 B12 -64.9(9)
B7 C1 B11 B12 41.4(7)
S1 C1 B11 B12 145.1(7)
C2 C1 B11 B7 -38.7(7)
B5 C1 B11 B7 -144.2(7)
B6 C1 B11 B7 -106.3(7)
B7 C1 B11 B7 0.0
S1 C1 B11 B7 103.7(7)
C2 C1 B11 B5 105.5(7)
B5 C1 B11 B5 0.000(2)
B6 C1 B11 B5 37.9(7)
B7 C1 B11 B5 144.2(7)
S1 C1 B11 B5 -112.1(7)
B12 B10 B11 C1 -100.9(7)
B5 B10 B11 C1 39.1(6)
B4 B10 B11 C1 0.1(10)
B9 B10 B11 C1 -62.9(9)
B12 B10 B11 B12 0.000(5)
B5 B10 B11 B12 140.0(7)
B4 B10 B11 B12 101.0(8)
B9 B10 B11 B12 38.0(7)
B12 B10 B11 B7 -37.2(7)
B5 B10 B11 B7 102.8(7)
B4 B10 B11 B7 63.9(10)
B9 B10 B11 B7 0.8(10)
B12 B10 B11 B5 -140.0(7)
B5 B10 B11 B5 0.000(5)
B4 B10 B11 B5 -38.9(7)
B9 B10 B11 B5 -102.0(8)
C2 B7 B11 C1 34.7(6)
B8 B7 B11 C1 94.2(7)
C1 B7 B11 C1 0.0
B12 B7 B11 C1 133.3(7)
C2 B7 B11 B10 -61.5(9)
B8 B7 B11 B10 -1.9(10)
C1 B7 B11 B10 -96.2(8)
B12 B7 B11 B10 37.1(7)
C2 B7 B11 B12 -98.6(7)
B8 B7 B11 B12 -39.0(7)
C1 B7 B11 B12 -133.3(7)
B12 B7 B11 B12 0.000(3)
C2 B7 B11 B5 2.6(9)
B8 B7 B11 B5 62.1(9)
C1 B7 B11 B5 -32.1(6)
B12 B7 B11 B5 101.2(8)
C1 B5 B11 C1 0.000(2)
B10 B5 B11 C1 -134.3(7)
B6 B5 B11 C1 -34.6(6)
B4 B5 B11 C1 -96.2(7)
C1 B5 B11 B10 134.3(7)
B10 B5 B11 B10 0.000(5)
B6 B5 B11 B10 99.6(7)
B4 B5 B11 B10 38.0(6)
C1 B5 B11 B12 97.9(7)
B10 B5 B11 B12 -36.4(6)
B6 B5 B11 B12 63.3(8)
B4 B5 B11 B12 1.7(8)
C1 B5 B11 B7 33.0(7)
B10 B5 B11 B7 -101.3(8)
B6 B5 B11 B7 -1.6(10)
B4 B5 B11 B7 -63.2(9)
C1 B11 B12 B10 97.7(8)
B10 B11 B12 B10 0.000(5)
B7 B11 B12 B10 139.2(7)
B5 B11 B12 B10 36.1(6)
C1 B11 B12 B9 59.4(8)
B10 B11 B12 B9 -38.2(6)
B7 B11 B12 B9 100.9(7)
B5 B11 B12 B9 -2.1(9)
C1 B11 B12 B7 -41.5(6)
B10 B11 B12 B7 -139.2(7)
B7 B11 B12 B7 0.000(2)
B5 B11 B12 B7 -103.1(7)
C1 B11 B12 B8 -3.5(10)
B10 B11 B12 B8 -101.2(8)
B7 B11 B12 B8 38.0(7)
B5 B11 B12 B8 -65.1(9)
B11 B10 B12 B11 0.000(5)
B5 B10 B12 B11 -36.9(7)
B4 B10 B12 B11 -101.5(8)
B9 B10 B12 B11 -137.4(7)
B11 B10 B12 B9 137.4(7)
B5 B10 B12 B9 100.5(8)
B4 B10 B12 B9 35.9(7)
B9 B10 B12 B9 0.000(5)
B11 B10 B12 B7 36.7(7)
B5 B10 B12 B7 -0.2(10)
B4 B10 B12 B7 -64.8(9)
B9 B10 B12 B7 -100.7(7)
B11 B10 B12 B8 98.9(7)
B5 B10 B12 B8 62.0(9)
B4 B10 B12 B8 -2.6(10)
B9 B10 B12 B8 -38.5(7)
B4 B9 B12 B11 1.8(9)
B8 B9 B12 B11 -98.8(7)
B3 B9 B12 B11 -62.4(9)
B10 B9 B12 B11 37.9(6)
B4 B9 B12 B10 -36.1(6)
B8 B9 B12 B10 -136.7(7)
B3 B9 B12 B10 -100.2(8)
B10 B9 B12 B10 0.000(4)
B4 B9 B12 B7 65.3(9)
B8 B9 B12 B7 -35.3(7)
B3 B9 B12 B7 1.1(10)
B10 B9 B12 B7 101.4(8)
B4 B9 B12 B8 100.6(7)
B8 B9 B12 B8 0.000(1)
B3 B9 B12 B8 36.5(7)
B10 B9 B12 B8 136.7(7)
C2 B7 B12 B11 97.2(7)
B8 B7 B12 B11 136.3(8)
C1 B7 B12 B11 39.5(6)
B11 B7 B12 B11 0.000(3)
C2 B7 B12 B10 60.7(8)
B8 B7 B12 B10 99.8(8)
C1 B7 B12 B10 3.0(9)
B11 B7 B12 B10 -36.5(7)
C2 B7 B12 B9 -3.4(9)
B8 B7 B12 B9 35.8(7)
C1 B7 B12 B9 -61.1(8)
B11 B7 B12 B9 -100.6(8)
C2 B7 B12 B8 -39.1(6)
B8 B7 B12 B8 0.0
C1 B7 B12 B8 -96.8(7)
B11 B7 B12 B8 -136.3(8)
C2 B8 B12 B11 3.1(10)
B7 B8 B12 B11 -38.6(7)
B9 B8 B12 B11 101.4(8)
B3 B8 B12 B11 65.1(9)
C2 B8 B12 B10 -59.6(9)
B7 B8 B12 B10 -101.2(8)
B9 B8 B12 B10 38.8(7)
B3 B8 B12 B10 2.4(9)
C2 B8 B12 B9 -98.4(8)
B7 B8 B12 B9 -140.0(8)
B9 B8 B12 B9 0.000(1)
B3 B8 B12 B9 -36.4(7)
C2 B8 B12 B7 41.7(7)
B7 B8 B12 B7 0.0
B9 B8 B12 B7 140.0(8)
B3 B8 B12 B7 103.7(8)
Re1 S1' C1' C2' -11.8(6)
Re1 S1' C1' B5' -152.6(5)
Re1 S1' C1' B11' 132.4(6)
Re1 S1' C1' B6' -81.1(5)
Re1 S1' C1' B7' 58.4(6)
B5' C1' C2' B8' -67.3(8)
B11' C1' C2' B8' -0.5(9)
B6' C1' C2' B8' -106.3(7)
B7' C1' C2' B8' 38.4(7)
S1' C1' C2' B8' 148.1(6)
B5' C1' C2' B3' 0.7(8)
B11' C1' C2' B3' 67.5(8)
B6' C1' C2' B3' -38.4(6)
B7' C1' C2' B3' 106.3(7)
S1' C1' C2' B3' -144.0(6)
B5' C1' C2' B7' -105.6(7)
B11' C1' C2' B7' -38.8(7)
B6' C1' C2' B7' -144.7(7)
B7' C1' C2' B7' 0.000(2)
S1' C1' C2' B7' 109.7(7)
B5' C1' C2' B6' 39.0(6)
B11' C1' C2' B6' 105.9(7)
B6' C1' C2' B6' 0.000(2)
B7' C1' C2' B6' 144.7(7)
S1' C1' C2' B6' -105.6(6)
B5' C1' C2' S2' 145.4(6)
B11' C1' C2' S2' -147.8(6)
B6' C1' C2' S2' 106.4(6)
B7' C1' C2' S2' -108.9(7)
S1' C1' C2' S2' 0.8(8)
Re1 S2' C2' C1' 10.5(6)
Re1 S2' C2' B8' -133.2(6)
Re1 S2' C2' B3' 151.2(5)
Re1 S2' C2' B7' -60.5(6)
Re1 S2' C2' B6' 80.4(5)
C1' C2' B3' B9' -65.1(8)
B8' C2' B3' B9' 39.6(7)
B7' C2' B3' B9' 2.6(9)
B6' C2' B3' B9' -103.7(8)
S2' C2' B3' B9' 152.2(6)
C1' C2' B3' B6' 38.6(6)
B8' C2' B3' B6' 143.3(7)
B7' C2' B3' B6' 106.3(7)
B6' C2' B3' B6' 0.000(5)
S2' C2' B3' B6' -104.2(6)
C1' C2' B3' B4' -1.2(8)
B8' C2' B3' B4' 103.5(7)
B7' C2' B3' B4' 66.5(8)
B6' C2' B3' B4' -39.8(6)
S2' C2' B3' B4' -144.0(6)
C1' C2' B3' B8' -104.7(7)
B8' C2' B3' B8' 0.000(6)
B7' C2' B3' B8' -37.0(7)
B6' C2' B3' B8' -143.3(7)
S2' C2' B3' B8' 112.6(7)
C2' B3' B4' B6' 39.6(6)
B9' B3' B4' B6' 138.8(8)
B6' B3' B4' B6' 0.000(4)
B8' B3' B4' B6' 101.1(7)
C2' B3' B4' B10' -61.3(8)
B9' B3' B4' B10' 37.9(7)
B6' B3' B4' B10' -100.9(7)
B8' B3' B4' B10' 0.2(8)
C2' B3' B4' B5' 1.3(9)
B9' B3' B4' B5' 100.5(8)
B6' B3' B4' B5' -38.3(6)
B8' B3' B4' B5' 62.8(8)
C2' B3' B4' B9' -99.3(7)
B9' B3' B4' B9' 0.000(4)
B6' B3' B4' B9' -138.8(8)
B8' B3' B4' B9' -37.7(7)
C2' C1' B5' B11' 103.1(6)
B11' C1' B5' B11' 0.000(4)
B6' C1' B5' B11' 141.9(6)
B7' C1' B5' B11' 36.4(6)
S1' C1' B5' B11' -114.2(7)
C2' C1' B5' B6' -38.8(6)
B11' C1' B5' B6' -141.9(6)
B6' C1' B5' B6' 0.0
B7' C1' B5' B6' -105.5(7)
S1' C1' B5' B6' 103.9(6)
C2' C1' B5' B10' 62.5(8)
B11' C1' B5' B10' -40.6(6)
B6' C1' B5' B10' 101.3(7)
B7' C1' B5' B10' -4.2(9)
S1' C1' B5' B10' -154.8(6)
C2' C1' B5' B4' 0.2(8)
B11' C1' B5' B4' -102.9(7)
B6' C1' B5' B4' 39.0(6)
B7' C1' B5' B4' -66.6(8)
S1' C1' B5' B4' 142.8(6)
B6' B4' B5' C1' -39.1(6)
B10' B4' B5' C1' 99.3(8)
B3' B4' B5' C1' -0.9(9)
B9' B4' B5' C1' 60.6(8)
B6' B4' B5' B11' -101.9(7)
B10' B4' B5' B11' 36.5(7)
B3' B4' B5' B11' -63.7(8)
B9' B4' B5' B11' -2.1(9)
B6' B4' B5' B6' 0.0
B10' B4' B5' B6' 138.4(8)
B3' B4' B5' B6' 38.2(6)
B9' B4' B5' B6' 99.7(8)
B6' B4' B5' B10' -138.4(8)
B10' B4' B5' B10' 0.000(4)
B3' B4' B5' B10' -100.2(8)
B9' B4' B5' B10' -38.7(7)
C1' C2' B6' C1' 0.000(3)
B8' C2' B6' C1' 103.0(7)
B3' C2' B6' C1' 138.6(6)
B7' C2' B6' C1' 34.2(6)
S2' C2' B6' C1' -107.9(5)
C1' C2' B6' B3' -138.6(6)
B8' C2' B6' B3' -35.6(7)
B3' C2' B6' B3' 0.000(5)
B7' C2' B6' B3' -104.4(7)
S2' C2' B6' B3' 113.5(6)
C1' C2' B6' B5' -35.4(5)
B8' C2' B6' B5' 67.6(8)
B3' C2' B6' B5' 103.2(7)
B7' C2' B6' B5' -1.2(8)
S2' C2' B6' B5' -143.3(5)
C1' C2' B6' B4' -98.6(6)
B8' C2' B6' B4' 4.5(9)
B3' C2' B6' B4' 40.1(6)
B7' C2' B6' B4' -64.3(8)
S2' C2' B6' B4' 153.6(5)
C2' C1' B6' C2' 0.000(3)
B5' C1' B6' C2' -138.4(6)
B11' C1' B6' C2' -102.1(7)
B7' C1' B6' C2' -33.6(6)
S1' C1' B6' C2' 107.9(6)
C2' C1' B6' B3' 35.9(5)
B5' C1' B6' B3' -102.5(7)
B11' C1' B6' B3' -66.2(8)
B7' C1' B6' B3' 2.3(8)
S1' C1' B6' B3' 143.8(6)
C2' C1' B6' B5' 138.4(6)
B5' C1' B6' B5' 0.0
B11' C1' B6' B5' 36.3(6)
B7' C1' B6' B5' 104.8(7)
S1' C1' B6' B5' -113.7(6)
C2' C1' B6' B4' 98.9(7)
B5' C1' B6' B4' -39.5(6)
B11' C1' B6' B4' -3.2(8)
B7' C1' B6' B4' 65.3(8)
S1' C1' B6' B4' -153.2(6)
C2' B3' B6' C2' 0.000(6)
B9' B3' B6' C2' 97.0(7)
B4' B3' B6' C2' 134.7(7)
B8' B3' B6' C2' 32.6(6)
C2' B3' B6' C1' -34.7(5)
B9' B3' B6' C1' 62.3(8)
B4' B3' B6' C1' 100.0(7)
B8' B3' B6' C1' -2.1(8)
C2' B3' B6' B5' -95.3(7)
B9' B3' B6' B5' 1.7(10)
B4' B3' B6' B5' 39.4(7)
B8' B3' B6' B5' -62.7(9)
C2' B3' B6' B4' -134.7(7)
B9' B3' B6' B4' -37.7(7)
B4' B3' B6' B4' 0.000(4)
B8' B3' B6' B4' -102.1(8)
C1' B5' B6' C2' 34.7(5)
B11' B5' B6' C2' 0.4(8)
B10' B5' B6' C2' -63.8(8)
B4' B5' B6' C2' -100.8(7)
C1' B5' B6' C1' 0.0
B11' B5' B6' C1' -34.4(6)
B10' B5' B6' C1' -98.6(7)
B4' B5' B6' C1' -135.5(7)
C1' B5' B6' B3' 96.3(7)
B11' B5' B6' B3' 61.9(8)
B10' B5' B6' B3' -2.3(10)
B4' B5' B6' B3' -39.3(7)
C1' B5' B6' B4' 135.5(7)
B11' B5' B6' B4' 101.2(8)
B10' B5' B6' B4' 37.0(7)
B4' B5' B6' B4' 0.0
B10' B4' B6' C2' 60.0(8)
B3' B4' B6' C2' -39.3(6)
B5' B4' B6' C2' 97.0(7)
B9' B4' B6' C2' -3.3(9)
B10' B4' B6' C1' 1.1(9)
B3' B4' B6' C1' -98.2(7)
B5' B4' B6' C1' 38.1(6)
B9' B4' B6' C1' -62.2(8)
B10' B4' B6' B3' 99.3(8)
B3' B4' B6' B3' 0.000(4)
B5' B4' B6' B3' 136.3(8)
B9' B4' B6' B3' 36.0(7)
B10' B4' B6' B5' -37.0(7)
B3' B4' B6' B5' -136.3(8)
B5' B4' B6' B5' 0.0
B9' B4' B6' B5' -100.3(8)
C1' C2' B7' C1' 0.000(2)
B8' C2' B7' C1' -139.3(7)
B3' C2' B7' C1' -102.0(7)
B6' C2' B7' C1' -34.1(6)
S2' C2' B7' C1' 107.2(6)
C1' C2' B7' B12' 98.2(7)
B8' C2' B7' B12' -41.1(7)
B3' C2' B7' B12' -3.9(9)
B6' C2' B7' B12' 64.0(8)
S2' C2' B7' B12' -154.6(6)
C1' C2' B7' B8' 139.3(7)
B8' C2' B7' B8' 0.000(3)
B3' C2' B7' B8' 37.3(7)
B6' C2' B7' B8' 105.2(7)
S2' C2' B7' B8' -113.5(7)
C1' C2' B7' B11' 35.6(6)
B8' C2' B7' B11' -103.7(8)
B3' C2' B7' B11' -66.4(8)
B6' C2' B7' B11' 1.5(9)
S2' C2' B7' B11' 142.8(6)
C2' C1' B7' C2' 0.000(1)
B5' C1' B7' C2' 102.2(7)
B11' C1' B7' C2' 138.5(7)
B6' C1' B7' C2' 33.8(6)
S1' C1' B7' C2' -106.3(6)
C2' C1' B7' B12' -98.3(7)
B5' C1' B7' B12' 3.9(9)
B11' C1' B7' B12' 40.2(6)
B6' C1' B7' B12' -64.6(8)
S1' C1' B7' B12' 155.4(5)
C2' C1' B7' B8' -35.2(6)
B5' C1' B7' B8' 67.0(8)
B11' C1' B7' B8' 103.3(8)
B6' C1' B7' B8' -1.5(9)
S1' C1' B7' B8' -141.5(6)
C2' C1' B7' B11' -138.5(7)
B5' C1' B7' B11' -36.3(7)
B11' C1' B7' B11' 0.000(3)
B6' C1' B7' B11' -104.8(7)
S1' C1' B7' B11' 115.2(6)
C1' C2' B8' B7' -38.5(7)
B3' C2' B8' B7' -141.3(8)
B7' C2' B8' B7' 0.000(4)
B6' C2' B8' B7' -106.3(7)
S2' C2' B8' B7' 106.8(7)
C1' C2' B8' B12' 1.9(9)
B3' C2' B8' B12' -101.0(8)
B7' C2' B8' B12' 40.3(7)
B6' C2' B8' B12' -65.9(9)
S2' C2' B8' B12' 147.1(6)
C1' C2' B8' B9' 64.2(8)
B3' C2' B8' B9' -38.7(7)
B7' C2' B8' B9' 102.6(8)
B6' C2' B8' B9' -3.6(9)
S2' C2' B8' B9' -150.5(6)
C1' C2' B8' B3' 102.9(7)
B3' C2' B8' B3' 0.000(5)
B7' C2' B8' B3' 141.3(8)
B6' C2' B8' B3' 35.1(6)
S2' C2' B8' B3' -111.9(7)
C2' B7' B8' C2' 0.000(4)
C1' B7' B8' C2' 34.2(6)
B12' B7' B8' C2' 133.2(8)
B11' B7' B8' C2' 95.4(7)
C2' B7' B8' B12' -133.2(8)
C1' B7' B8' B12' -99.0(8)
B12' B7' B8' B12' 0.0
B11' B7' B8' B12' -37.8(7)
C2' B7' B8' B9' -96.5(7)
C1' B7' B8' B9' -62.3(8)
B12' B7' B8' B9' 36.7(7)
B11' B7' B8' B9' -1.1(9)
C2' B7' B8' B3' -34.2(6)
C1' B7' B8' B3' 0.0(9)
B12' B7' B8' B3' 99.0(8)
B11' B7' B8' B3' 61.2(9)
C2' B3' B8' C2' 0.000(6)
B9' B3' B8' C2' -135.1(7)
B6' B3' B8' C2' -33.0(6)
B4' B3' B8' C2' -97.1(7)
C2' B3' B8' B7' 34.4(6)
B9' B3' B8' B7' -100.7(8)
B6' B3' B8' B7' 1.3(10)
B4' B3' B8' B7' -62.7(9)
C2' B3' B8' B12' 96.9(7)
B9' B3' B8' B12' -38.2(7)
B6' B3' B8' B12' 63.9(8)
B4' B3' B8' B12' -0.2(9)
C2' B3' B8' B9' 135.1(7)
B9' B3' B8' B9' 0.000(5)
B6' B3' B8' B9' 102.0(8)
B4' B3' B8' B9' 38.0(7)
C2' B3' B9' B8' -38.6(6)
B6' B3' B9' B8' -101.3(8)
B4' B3' B9' B8' -138.5(7)
B8' B3' B9' B8' 0.000(5)
C2' B3' B9' B12' -0.3(10)
B6' B3' B9' B12' -62.9(10)
B4' B3' B9' B12' -100.2(8)
B8' B3' B9' B12' 38.3(7)
C2' B3' B9' B10' 62.3(9)
B6' B3' B9' B10' -0.4(10)
B4' B3' B9' B10' -37.6(7)
B8' B3' B9' B10' 100.9(8)
C2' B3' B9' B4' 99.9(7)
B6' B3' B9' B4' 37.2(7)
B4' B3' B9' B4' 0.000(3)
B8' B3' B9' B4' 138.5(7)
C2' B8' B9' B3' 38.6(6)
B7' B8' B9' B3' 100.5(7)
B12' B8' B9' B3' 136.9(7)
B3' B8' B9' B3' 0.000(4)
C2' B8' B9' B12' -98.3(7)
B7' B8' B9' B12' -36.4(7)
B12' B8' B9' B12' 0.0
B3' B8' B9' B12' -136.9(7)
C2' B8' B9' B10' -61.4(8)
B7' B8' B9' B10' 0.5(9)
B12' B8' B9' B10' 36.9(6)
B3' B8' B9' B10' -100.0(7)
C2' B8' B9' B4' 1.3(9)
B7' B8' B9' B4' 63.2(9)
B12' B8' B9' B4' 99.6(8)
B3' B8' B9' B4' -37.3(7)
B6' B4' B9' B3' -36.3(6)
B10' B4' B9' B3' -137.3(7)
B3' B4' B9' B3' 0.000(3)
B5' B4' B9' B3' -98.8(7)
B6' B4' B9' B8' 1.3(10)
B10' B4' B9' B8' -99.7(8)
B3' B4' B9' B8' 37.5(7)
B5' B4' B9' B8' -61.3(9)
B6' B4' B9' B12' 64.6(9)
B10' B4' B9' B12' -36.4(7)
B3' B4' B9' B12' 100.9(8)
B5' B4' B9' B12' 2.1(9)
B6' B4' B9' B10' 101.0(8)
B10' B4' B9' B10' 0.000(1)
B3' B4' B9' B10' 137.3(7)
B5' B4' B9' B10' 38.5(6)
B6' B4' B10' B12' -62.5(9)
B3' B4' B10' B12' -0.2(9)
B5' B4' B10' B12' -99.5(8)
B9' B4' B10' B12' 37.1(7)
B6' B4' B10' B5' 36.9(7)
B3' B4' B10' B5' 99.3(7)
B5' B4' B10' B5' 0.000(4)
B9' B4' B10' B5' 136.5(8)
B6' B4' B10' B11' 1.2(10)
B3' B4' B10' B11' 63.6(9)
B5' B4' B10' B11' -35.7(7)
B9' B4' B10' B11' 100.8(8)
B6' B4' B10' B9' -99.6(8)
B3' B4' B10' B9' -37.2(6)
B5' B4' B10' B9' -136.5(8)
B9' B4' B10' B9' 0.000(1)
C1' B5' B10' B12' 2.7(9)
B11' B5' B10' B12' -37.5(6)
B6' B5' B10' B12' 65.4(9)
B4' B5' B10' B12' 102.3(8)
C1' B5' B10' B4' -99.7(7)
B11' B5' B10' B4' -139.8(8)
B6' B5' B10' B4' -36.9(7)
B4' B5' B10' B4' 0.000(3)
C1' B5' B10' B11' 40.1(6)
B11' B5' B10' B11' 0.000(7)
B6' B5' B10' B11' 102.8(7)
B4' B5' B10' B11' 139.8(8)
C1' B5' B10' B9' -60.6(9)
B11' B5' B10' B9' -100.8(8)
B6' B5' B10' B9' 2.1(10)
B4' B5' B10' B9' 39.0(7)
B3' B9' B10' B12' -100.9(8)
B8' B9' B10' B12' -37.1(7)
B12' B9' B10' B12' 0.000(3)
B4' B9' B10' B12' -138.8(7)
B3' B9' B10' B4' 37.9(7)
B8' B9' B10' B4' 101.7(7)
B12' B9' B10' B4' 138.8(7)
B4' B9' B10' B4' 0.000(1)
B3' B9' B10' B5' -1.1(10)
B8' B9' B10' B5' 62.7(9)
B12' B9' B10' B5' 99.8(8)
B4' B9' B10' B5' -39.0(7)
B3' B9' B10' B11' -63.5(9)
B8' B9' B10' B11' 0.3(9)
B12' B9' B10' B11' 37.4(6)
B4' B9' B10' B11' -101.4(7)
C2' C1' B11' B5' -103.5(7)
B5' C1' B11' B5' 0.000(4)
B6' C1' B11' B5' -36.4(6)
B7' C1' B11' B5' -141.9(7)
S1' C1' B11' B5' 110.6(7)
C2' C1' B11' B12' -1.2(9)
B5' C1' B11' B12' 102.3(8)
B6' C1' B11' B12' 65.9(9)
B7' C1' B11' B12' -39.6(7)
S1' C1' B11' B12' -147.0(7)
C2' C1' B11' B7' 38.4(7)
B5' C1' B11' B7' 141.9(7)
B6' C1' B11' B7' 105.5(7)
B7' C1' B11' B7' 0.000(3)
S1' C1' B11' B7' -107.4(8)
C2' C1' B11' B10' -63.2(8)
B5' C1' B11' B10' 40.3(7)
B6' C1' B11' B10' 3.9(9)
B7' C1' B11' B10' -101.6(8)
S1' C1' B11' B10' 150.9(6)
C1' B5' B11' C1' 0.000(4)
B6' B5' B11' C1' 34.4(6)
B10' B5' B11' C1' 134.1(7)
B4' B5' B11' C1' 97.9(7)
C1' B5' B11' B12' -96.6(7)
B6' B5' B11' B12' -62.1(8)
B10' B5' B11' B12' 37.5(7)
B4' B5' B11' B12' 1.4(9)
C1' B5' B11' B7' -34.0(6)
B6' B5' B11' B7' 0.5(9)
B10' B5' B11' B7' 100.1(8)
B4' B5' B11' B7' 64.0(8)
C1' B5' B11' B10' -134.1(7)
B6' B5' B11' B10' -99.7(7)
B10' B5' B11' B10' 0.000(6)
B4' B5' B11' B10' -36.1(7)
C2' B7' B11' C1' -34.7(5)
C1' B7' B11' C1' 0.000(3)
B12' B7' B11' C1' -134.1(7)
B8' B7' B11' C1' -96.1(7)
C2' B7' B11' B5' -1.1(8)
C1' B7' B11' B5' 33.6(6)
B12' B7' B11' B5' -100.5(8)
B8' B7' B11' B5' -62.5(8)
C2' B7' B11' B12' 99.4(7)
C1' B7' B11' B12' 134.1(7)
B12' B7' B11' B12' 0.000(5)
B8' B7' B11' B12' 38.0(7)
C2' B7' B11' B10' 62.7(8)
C1' B7' B11' B10' 97.4(7)
B12' B7' B11' B10' -36.7(6)
B8' B7' B11' B10' 1.3(9)
B12' B10' B11' C1' 98.5(7)
B4' B10' B11' C1' -3.0(10)
B5' B10' B11' C1' -39.3(6)
B9' B10' B11' C1' 61.1(8)
B12' B10' B11' B5' 137.9(7)
B4' B10' B11' B5' 36.3(7)
B5' B10' B11' B5' 0.000(6)
B9' B10' B11' B5' 100.4(7)
B12' B10' B11' B12' 0.000(7)
B4' B10' B11' B12' -101.5(8)
B5' B10' B11' B12' -137.9(7)
B9' B10' B11' B12' -37.4(6)
B12' B10' B11' B7' 36.4(6)
B4' B10' B11' B7' -65.1(9)
B5' B10' B11' B7' -101.4(7)
B9' B10' B11' B7' -1.0(9)
C2' B7' B12' B10' -60.7(9)
C1' B7' B12' B10' -2.0(9)
B8' B7' B12' B10' -100.9(8)
B11' B7' B12' B10' 37.2(7)
C2' B7' B12' B11' -97.9(7)
C1' B7' B12' B11' -39.3(6)
B8' B7' B12' B11' -138.1(8)
B11' B7' B12' B11' 0.000(4)
C2' B7' B12' B8' 40.2(6)
C1' B7' B12' B8' 98.8(7)
B8' B7' B12' B8' 0.0
B11' B7' B12' B8' 138.1(8)
C2' B7' B12' B9' 3.5(10)
C1' B7' B12' B9' 62.2(9)
B8' B7' B12' B9' -36.7(7)
B11' B7' B12' B9' 101.4(8)
B4' B10' B12' B7' 63.6(9)
B5' B10' B12' B7' -0.4(10)
B11' B10' B12' B7' -37.3(7)
B9' B10' B12' B7' 100.8(8)
B4' B10' B12' B11' 100.9(7)
B5' B10' B12' B11' 37.0(6)
B11' B10' B12' B11' 0.000(6)
B9' B10' B12' B11' 138.2(7)
B4' B10' B12' B8' 0.1(9)
B5' B10' B12' B8' -63.9(9)
B11' B10' B12' B8' -100.9(7)
B9' B10' B12' B8' 37.3(6)
B4' B10' B12' B9' -37.3(7)
B5' B10' B12' B9' -101.2(8)
B11' B10' B12' B9' -138.2(7)
B9' B10' B12' B9' 0.000(3)
C1' B11' B12' B7' 39.7(7)
B5' B11' B12' B7' 100.9(7)
B7' B11' B12' B7' 0.000(5)
B10' B11' B12' B7' 138.7(7)
C1' B11' B12' B10' -99.0(8)
B5' B11' B12' B10' -37.8(7)
B7' B11' B12' B10' -138.7(7)
B10' B11' B12' B10' 0.000(6)
C1' B11' B12' B8' 2.3(10)
B5' B11' B12' B8' 63.4(9)
B7' B11' B12' B8' -37.4(7)
B10' B11' B12' B8' 101.3(8)
C1' B11' B12' B9' -61.2(10)
B5' B11' B12' B9' -0.1(10)
B7' B11' B12' B9' -101.0(8)
B10' B11' B12' B9' 37.7(7)
C2' B8' B12' B7' -40.2(7)
B7' B8' B12' B7' 0.0
B9' B8' B12' B7' -139.0(8)
B3' B8' B12' B7' -101.4(7)
C2' B8' B12' B10' 61.2(9)
B7' B8' B12' B10' 101.5(8)
B9' B8' B12' B10' -37.6(7)
B3' B8' B12' B10' 0.1(9)
C2' B8' B12' B11' -2.5(10)
B7' B8' B12' B11' 37.7(7)
B9' B8' B12' B11' -101.3(8)
B3' B8' B12' B11' -63.7(9)
C2' B8' B12' B9' 98.8(7)
B7' B8' B12' B9' 139.0(8)
B9' B8' B12' B9' 0.0
B3' B8' B12' B9' 37.6(6)
B3' B9' B12' B7' -2.0(10)
B8' B9' B12' B7' 36.6(7)
B10' B9' B12' B7' -101.7(8)
B4' B9' B12' B7' -65.3(10)
B3' B9' B12' B10' 99.7(8)
B8' B9' B12' B10' 138.3(7)
B10' B9' B12' B10' 0.000(3)
B4' B9' B12' B10' 36.4(7)
B3' B9' B12' B11' 62.1(10)
B8' B9' B12' B11' 100.7(8)
B10' B9' B12' B11' -37.6(7)
B4' B9' B12' B11' -1.2(10)
B3' B9' B12' B8' -38.7(7)
B8' B9' B12' B8' 0.0
B10' B9' B12' B8' -138.3(7)
B4' B9' B12' B8' -102.0(7)
C22 N1 C10 C11 -61.1(8)
C18 N1 C10 C11 59.3(8)
C14 N1 C10 C11 178.0(6)
N1 C10 C11 C12 -170.4(7)
C10 C11 C12 C13 -178.3(8)
C22 N1 C14 C15 -50.0(9)
C18 N1 C14 C15 -169.8(7)
C10 N1 C14 C15 70.2(8)
N1 C14 C15 C16 -173.9(7)
C14 C15 C16 C17 178.8(8)
C22 N1 C18 C19 166.7(6)
C10 N1 C18 C19 45.6(8)
C14 N1 C18 C19 -72.2(8)
N1 C18 C19 C20 171.8(6)
C18 C19 C20 C21 172.5(7)
C18 N1 C22 C23 59.4(8)
C10 N1 C22 C23 -179.0(7)
C14 N1 C22 C23 -60.4(9)
N1 C22 C23 C24 164.1(7)
C22 C23 C24 C25 172.7(8)
